data_9011656
loop_
_publ_author_name
'McMahon, M. I.'
'Nelmes, R. J.'

_publ_section_title
;
 New high-pressure phase of Si
 Sample: structure exists between 13 GPa to 18 GPa
 Note: intermediate structure between those of Si II and Si V
;
_journal_name_full 'Physical Review B'
_journal_page_first 8337
_journal_page_last 8340
_journal_paper_doi 10.1103/PhysRevB.47.8337
_journal_volume 47
_journal_year 1993
_chemical_compound_source Synthetic
_chemical_formula_sum Si
_chemical_name_common Silicon
_chemical_name_mineral Silicon
_space_group_IT_number 74
_symmetry_space_group_name_Hall '-I 2b 2'
_symmetry_space_group_name_H-M 'I m m a'
_cell_angle_alpha 90
_cell_angle_beta 90
_cell_angle_gamma 90
_cell_length_a 4.737
_cell_length_b 4.502
_cell_length_c 2.550
_cell_formula_units_Z 4
_cell_volume 54.381
_database_code_amcsd 0015170
_exptl_crystal_density_diffrn 3.430
_cod_database_code 9011656

loop_
_space_group_symop_operation_xyz
x,y,z
1/2+x,1/2+y,1/2+z
x,1/2-y,z
1/2+x,-y,1/2+z
-x,1/2+y,-z
1/2-x,+y,1/2-z
-x,y,z
1/2-x,1/2+y,1/2+z
x,-y,-z
1/2+x,1/2-y,1/2-z
x,1/2+y,-z
1/2+x,+y,1/2-z
-x,1/2-y,z
1/2-x,-y,1/2+z
-x,-y,-z
1/2-x,1/2-y,1/2-z

loop_
_atom_site_label
_atom_site_fract_x
_atom_site_fract_y
_atom_site_fract_z
Si 0.00000 0.25000 0.19300

loop_
_cod_related_entry_id
_cod_related_entry_database
_cod_related_entry_code
1 AMCSD 0015170
